data_2238253
loop_
_publ_author_name
'Malinkin, Sergey'
'Kapshuk, Anatoliy A.'
'Gumienna-Kontecka, Elzbieta'
'Prisyazhnaya, Elena V.'
'Iskenderov, Turganbay S.'

_publ_section_title
;
 (3-Acetyl-4-methyl-1<i>H</i>-pyrazol-1-ide-5-carboxylato)bis(1,10-phenanthroline)nickel(II)
 3.5-hydrate
;
_journal_coeditor_code SJ5334
_journal_issue 7
_journal_name_full 'Acta Crystallographica Section E'
_journal_page_first m417
_journal_page_last m418
_journal_paper_doi 10.1107/S1600536813017194
_journal_volume 69
_journal_year 2013
_chemical_formula_iupac '[Ni (C7 H6 N2 O3) (C12 H8 N2)2] , 3.5H2 O'
_chemical_formula_moiety 'C31 H22 N6 Ni O3, 3.5(H2 O)'
_chemical_formula_sum 'C31 H29 N6 Ni O6.5'
_chemical_formula_weight 648.29
_chemical_name_systematic
'(3-Acetyl-4-methyl-1<i>H</i>-pyrazol-1-ide-5-carboxylato)bis(1,10-phenanthroline)nickel(II) 3.5-hydrate'
_space_group_IT_number 2
_symmetry_cell_setting triclinic
_symmetry_space_group_name_Hall '-P 1'
_symmetry_space_group_name_H-M 'P -1'
_atom_sites_solution_hydrogens geom
_atom_sites_solution_primary direct
_atom_sites_solution_secondary difmap
_audit_creation_method SHELXL97
_cell_angle_alpha 91.91(3)
_cell_angle_beta 98.85(3)
_cell_angle_gamma 105.20(4)
_cell_formula_units_Z 2
_cell_length_a 9.865(3)
_cell_length_b 11.659(4)
_cell_length_c 13.561(5)
_cell_measurement_reflns_used 11133
_cell_measurement_temperature 170(2)
_cell_measurement_theta_max 36.4590
_cell_measurement_theta_min 3.4140
_cell_volume 1482.8(9)
_computing_cell_refinement 'DENZO/SCALEPACK (Otwinowski & Minor, 1997)'
_computing_data_collection 'COLLECT (Nonius, 2000)'
_computing_data_reduction 'DENZO/SCALEPACK (Otwinowski & Minor, 1997)'
_computing_molecular_graphics
;
ORTEP-3 (Farrugia, 2012) and Mercury (Macrae <i>et al.</i>,
2008)
;
_computing_publication_material 'SHELXL97 (Sheldrick, 2008)'
_computing_structure_refinement 'SHELXL97 (Sheldrick, 2008)'
_computing_structure_solution 'WinGX (Farrugia, 2012)'
_diffrn_ambient_temperature 170(2)
_diffrn_detector_area_resol_mean 9
_diffrn_measured_fraction_theta_full 0.989
_diffrn_measured_fraction_theta_max 0.903
_diffrn_measurement_device '95mm CCD camera on \k-goniostat'
_diffrn_measurement_device_type 'Nonius KappaCCD'
_diffrn_measurement_method '\f scans and \w scans with \k offset'
_diffrn_radiation_monochromator 'horizontally mounted graphite crystal'
_diffrn_radiation_source 'fine-focus sealed tube'
_diffrn_radiation_type MoK\a
_diffrn_radiation_wavelength 0.71073
_diffrn_reflns_av_R_equivalents 0.0701
_diffrn_reflns_av_sigmaI/netI 0.1791
_diffrn_reflns_limit_h_max 12
_diffrn_reflns_limit_h_min -12
_diffrn_reflns_limit_k_max 15
_diffrn_reflns_limit_k_min -15
_diffrn_reflns_limit_l_max 18
_diffrn_reflns_limit_l_min -18
_diffrn_reflns_number 12624
_diffrn_reflns_theta_full 25.00
_diffrn_reflns_theta_max 28.55
_diffrn_reflns_theta_min 2.98
_diffrn_standards_number 0
_exptl_absorpt_coefficient_mu 0.711
_exptl_absorpt_correction_T_max 0.9287
_exptl_absorpt_correction_T_min 0.8569
_exptl_absorpt_correction_type numerical
_exptl_absorpt_process_details '(DENZO/SCALEPACK; Otwinowski & Minor, 1997)'
_exptl_crystal_colour 'light green'
_exptl_crystal_density_diffrn 1.452
_exptl_crystal_density_method 'not measured'
_exptl_crystal_description block
_exptl_crystal_F_000 674
_exptl_crystal_size_max 0.23
_exptl_crystal_size_mid 0.18
_exptl_crystal_size_min 0.11
_refine_diff_density_max 1.118
_refine_diff_density_min -0.588
_refine_ls_extinction_method none
_refine_ls_goodness_of_fit_ref 0.850
_refine_ls_hydrogen_treatment constr
_refine_ls_matrix_type full
_refine_ls_number_parameters 405
_refine_ls_number_reflns 6830
_refine_ls_number_restraints 13
_refine_ls_restrained_S_all 0.859
_refine_ls_R_factor_all 0.1554
_refine_ls_R_factor_gt 0.0616
_refine_ls_shift/su_max 0.001
_refine_ls_shift/su_mean 0.000
_refine_ls_structure_factor_coef Fsqd
_refine_ls_weighting_details 'calc w = 1/[\s^2^(Fo^2^)+(0.0675P)^2^+0.0000P] where P=(Fo^2^+2Fc^2^)/3'
_refine_ls_weighting_scheme calc
_refine_ls_wR_factor_gt 0.1297
_refine_ls_wR_factor_ref 0.1531
_reflns_number_gt 3040
_reflns_number_total 6830
_reflns_threshold_expression I>2\s(I)
_cod_data_source_file sj5334.cif
_cod_data_source_block I
_cod_original_formula_sum 'C31 H29 N6 Ni1 O6.5'
_cod_database_code 2238253
_cod_database_fobs_code 2238253

loop_
_symmetry_equiv_pos_as_xyz
'x, y, z'
'-x, -y, -z'

loop_
_atom_site_type_symbol
_atom_site_label
_atom_site_fract_x
_atom_site_fract_y
_atom_site_fract_z
_atom_site_U_iso_or_equiv
_atom_site_adp_type
_atom_site_calc_flag
_atom_site_refinement_flags
_atom_site_occupancy
_atom_site_symmetry_multiplicity
N N1 0.6503(4) 0.6632(3) 0.7897(2) 0.0294(9) Uani d . 1 1
N N2 0.5838(4) 0.5594(3) 0.8208(2) 0.0322(10) Uani d . 1 1
N N3 0.7221(4) 0.6920(3) 0.5843(3) 0.0331(10) Uani d . 1 1
N N4 0.8913(4) 0.5870(3) 0.6988(2) 0.0303(9) Uani d . 1 1
N N5 0.9485(4) 0.7889(3) 0.8732(2) 0.0293(9) Uani d . 1 1
N N6 1.0125(4) 0.8544(3) 0.6950(2) 0.0299(9) Uani d . 1 1
O O1 0.5691(4) 0.9471(3) 0.7919(2) 0.0416(9) Uani d . 1 1
O O2 0.7478(3) 0.8848(3) 0.7411(2) 0.0318(8) Uani d . 1 1
O O3 0.2663(4) 0.4867(3) 0.9303(3) 0.0518(10) Uani d . 1 1
Ni Ni1 0.82850(7) 0.73904(5) 0.73104(4) 0.0312(2) Uani d . 1 1
C C1 0.6312(6) 0.8686(4) 0.7797(3) 0.0316(12) Uani d . 1 1
C C2 0.5759(5) 0.7458(4) 0.8088(3) 0.0315(11) Uani d . 1 1
C C3 0.4603(5) 0.6920(4) 0.8544(3) 0.0332(12) Uani d . 1 1
C C4 0.4690(5) 0.5759(4) 0.8588(3) 0.0287(11) Uani d . 1 1
C C5 0.3683(6) 0.4731(4) 0.8924(3) 0.0365(13) Uani d . 1 1
C C6 0.3883(6) 0.3506(4) 0.8784(4) 0.0508(15) Uani d . 1 1
H H6A 0.4691 0.3442 0.9250 0.076 Uiso calc R 1 1
H H6B 0.4038 0.3372 0.8113 0.076 Uiso calc R 1 1
H H6C 0.3045 0.2922 0.8898 0.076 Uiso calc R 1 1
C C7 0.3526(5) 0.7476(4) 0.8889(4) 0.0431(13) Uani d . 1 1
H H7A 0.3621 0.7487 0.9605 0.065 Uiso calc R 1 1
H H7B 0.2584 0.7018 0.8592 0.065 Uiso calc R 1 1
H H7C 0.3686 0.8277 0.8691 0.065 Uiso calc R 1 1
C C8 0.6363(5) 0.7446(4) 0.5314(3) 0.0383(13) Uani d . 1 1
H H8 0.6268 0.8159 0.5584 0.046 Uiso calc R 1 1
C C9 0.5574(5) 0.6988(5) 0.4354(3) 0.0458(14) Uani d . 1 1
H H9 0.4957 0.7376 0.4009 0.055 Uiso calc R 1 1
C C10 0.5754(6) 0.5954(5) 0.3951(3) 0.0482(16) Uani d . 1 1
H H10 0.5254 0.5635 0.3321 0.058 Uiso calc R 1 1
C C11 0.6679(5) 0.5375(4) 0.4475(3) 0.0382(13) Uani d . 1 1
C C12 0.6942(6) 0.4303(5) 0.4122(4) 0.0501(16) Uani d . 1 1
H H12 0.6486 0.3956 0.3489 0.060 Uiso calc R 1 1
C C13 0.7818(6) 0.3779(4) 0.4666(4) 0.0483(15) Uani d . 1 1
H H13 0.7965 0.3083 0.4404 0.058 Uiso calc R 1 1
C C14 0.8553(6) 0.4280(4) 0.5668(3) 0.0404(14) Uani d . 1 1
C C15 0.9472(6) 0.3781(4) 0.6280(4) 0.0462(14) Uani d . 1 1
H H15 0.9663 0.3088 0.6052 0.055 Uiso calc R 1 1
C C16 1.0106(5) 0.4308(4) 0.7228(4) 0.0425(13) Uani d . 1 1
H H16 1.0728 0.3985 0.7644 0.051 Uiso calc R 1 1
C C17 0.9775(5) 0.5347(4) 0.7536(4) 0.0382(13) Uani d . 1 1
H H17 1.0194 0.5697 0.8174 0.046 Uiso calc R 1 1
C C18 0.7407(5) 0.5897(4) 0.5443(3) 0.0318(12) Uani d . 1 1
C C19 0.8312(5) 0.5333(4) 0.6038(3) 0.0329(12) Uani d . 1 1
C C20 0.9158(5) 0.7544(4) 0.9607(3) 0.0348(12) Uani d . 1 1
H H20 0.8343 0.6925 0.9614 0.042 Uiso calc R 1 1
C C21 1.0000(5) 0.8078(4) 1.0528(3) 0.0360(12) Uani d . 1 1
H H21 0.9734 0.7815 1.1128 0.043 Uiso calc R 1 1
C C22 1.1195(5) 0.8975(4) 1.0534(3) 0.0331(12) Uani d . 1 1
H H22 1.1747 0.9339 1.1138 0.040 Uiso calc R 1 1
C C23 1.1596(5) 0.9353(4) 0.9623(3) 0.0299(11) Uani d . 1 1
C C24 1.2904(5) 1.0252(4) 0.9547(3) 0.0367(12) Uani d . 1 1
H H24 1.3502 1.0638 1.0128 0.044 Uiso calc R 1 1
C C25 1.3267(5) 1.0535(4) 0.8642(3) 0.0390(13) Uani d . 1 1
H H25 1.4124 1.1094 0.8612 0.047 Uiso calc R 1 1
C C26 1.2346(5) 0.9984(4) 0.7734(3) 0.0333(12) Uani d . 1 1
C C27 1.2673(6) 1.0234(4) 0.6772(3) 0.0456(14) Uani d . 1 1
H H27 1.3521 1.0784 0.6704 0.055 Uiso calc R 1 1
C C28 1.1733(6) 0.9662(4) 0.5937(4) 0.0477(15) Uani d . 1 1
H H28 1.1940 0.9816 0.5300 0.057 Uiso calc R 1 1
C C29 1.0464(5) 0.8846(4) 0.6058(3) 0.0373(12) Uani d . 1 1
H H29 0.9819 0.8492 0.5487 0.045 Uiso calc R 1 1
C C30 1.0704(5) 0.8775(3) 0.8739(3) 0.0240(10) Uani d . 1 1
C C31 1.1071(5) 0.9121(4) 0.7786(3) 0.0284(11) Uani d . 1 1
O O4 0.2548(5) 0.6130(4) 1.1314(3) 0.0849(15) Uani d . 1 1
H H4A 0.3056 0.6009 1.0797 0.127 Uiso d RD 1 1
H H4B 0.2955 0.5559 1.1627 0.127 Uiso d R 1 1
O O5 0.6423(4) 1.1780(3) 0.7310(3) 0.0707(13) Uani d . 1 1
H H5A 0.6793 1.2428 0.7689 0.106 Uiso d R 1 1
H H5B 0.5979 1.1190 0.7654 0.106 Uiso d R 1 1
O O6 0.8621(6) 1.0978(3) 0.6534(3) 0.1067(19) Uani d U 1 1
H H6D 0.8036 1.1361 0.6718 0.160 Uiso d R 1 1
H H6E 0.8406 1.0267 0.6755 0.160 Uiso d R 1 1
O O7 0.0000 0.5000 1.0000 0.383(10) Uani d SU 1 2
H H7D 0.0556 0.4810 0.9600 0.575 Uiso d PR 0.50 1
H H7E 0.0563 0.5411 1.0543 0.575 Uiso d PR 0.50 1

loop_
_atom_site_aniso_label
_atom_site_aniso_U_11
_atom_site_aniso_U_22
_atom_site_aniso_U_33
_atom_site_aniso_U_12
_atom_site_aniso_U_13
_atom_site_aniso_U_23
N1 0.040(2) 0.0185(19) 0.0159(17) -0.0093(18) -0.0078(16) -0.0005(14)
N2 0.046(3) 0.020(2) 0.0188(18) -0.0036(19) -0.0079(18) 0.0005(15)
N3 0.043(3) 0.023(2) 0.027(2) -0.0004(19) 0.0018(19) 0.0016(16)
N4 0.041(3) 0.021(2) 0.0210(18) -0.0037(18) 0.0042(17) 0.0008(15)
N5 0.040(3) 0.0186(19) 0.0217(18) -0.0043(17) 0.0037(17) -0.0003(15)
N6 0.040(2) 0.023(2) 0.0198(18) 0.0001(18) -0.0009(17) -0.0015(15)
O1 0.054(2) 0.0216(18) 0.045(2) 0.0063(17) 0.0017(17) 0.0011(14)
O2 0.035(2) 0.0276(18) 0.0281(17) 0.0016(15) 0.0052(15) 0.0003(13)
O3 0.054(3) 0.043(2) 0.053(2) -0.0003(19) 0.015(2) 0.0153(17)
Ni1 0.0433(4) 0.0227(3) 0.0173(3) -0.0043(3) -0.0027(2) -0.0026(2)
C1 0.045(3) 0.023(3) 0.021(2) 0.005(2) -0.004(2) 0.0005(19)
C2 0.042(3) 0.023(2) 0.023(2) 0.003(2) -0.004(2) -0.0050(18)
C3 0.043(3) 0.025(3) 0.022(2) 0.001(2) -0.009(2) 0.0006(19)
C4 0.032(3) 0.024(2) 0.026(2) 0.004(2) -0.002(2) -0.0038(18)
C5 0.044(3) 0.032(3) 0.026(2) 0.001(2) 0.001(2) 0.007(2)
C6 0.068(4) 0.026(3) 0.044(3) -0.012(3) 0.008(3) 0.003(2)
C7 0.048(3) 0.029(3) 0.051(3) 0.007(3) 0.008(3) 0.007(2)
C8 0.046(3) 0.034(3) 0.027(2) -0.004(2) 0.007(2) 0.003(2)
C9 0.047(3) 0.048(3) 0.028(2) -0.007(3) -0.004(2) 0.005(2)
C10 0.053(4) 0.053(3) 0.018(2) -0.018(3) -0.002(2) 0.001(2)
C11 0.045(3) 0.036(3) 0.022(2) -0.010(2) 0.007(2) -0.005(2)
C12 0.060(4) 0.043(3) 0.031(3) -0.016(3) 0.010(3) -0.012(2)
C13 0.062(4) 0.031(3) 0.041(3) -0.014(3) 0.023(3) -0.011(2)
C14 0.054(4) 0.029(3) 0.032(3) -0.004(3) 0.016(3) -0.002(2)
C15 0.051(4) 0.027(3) 0.056(3) -0.004(3) 0.025(3) -0.004(2)
C16 0.046(3) 0.033(3) 0.051(3) 0.011(3) 0.014(3) 0.009(2)
C17 0.042(3) 0.030(3) 0.036(3) 0.000(2) 0.005(2) 0.002(2)
C18 0.040(3) 0.025(2) 0.022(2) -0.008(2) 0.005(2) -0.0001(19)
C19 0.039(3) 0.025(2) 0.028(2) -0.008(2) 0.014(2) -0.0038(19)
C20 0.041(3) 0.030(3) 0.023(2) -0.006(2) -0.003(2) 0.0000(19)
C21 0.047(3) 0.029(3) 0.024(2) 0.000(2) 0.001(2) -0.0022(19)
C22 0.042(3) 0.028(3) 0.022(2) 0.005(2) -0.006(2) -0.0061(19)
C23 0.037(3) 0.020(2) 0.027(2) 0.004(2) -0.001(2) -0.0056(18)
C24 0.040(3) 0.024(2) 0.036(3) -0.005(2) -0.001(2) -0.006(2)
C25 0.043(3) 0.021(2) 0.044(3) -0.003(2) 0.002(2) -0.002(2)
C26 0.041(3) 0.023(2) 0.030(2) -0.002(2) 0.005(2) 0.0035(19)
C27 0.051(4) 0.035(3) 0.042(3) -0.006(3) 0.010(3) 0.004(2)
C28 0.059(4) 0.046(3) 0.030(3) -0.002(3) 0.010(3) 0.010(2)
C29 0.045(3) 0.037(3) 0.025(2) 0.002(2) 0.007(2) 0.006(2)
C30 0.031(3) 0.015(2) 0.023(2) 0.0038(19) 0.0004(19) -0.0037(17)
C31 0.036(3) 0.018(2) 0.024(2) -0.001(2) 0.001(2) 0.0013(17)
O4 0.101(4) 0.065(3) 0.118(4) 0.042(3) 0.065(3) 0.054(3)
O5 0.067(3) 0.044(2) 0.093(3) 0.008(2) -0.002(2) 0.030(2)
O6 0.205(6) 0.043(3) 0.097(3) 0.033(3) 0.098(4) 0.027(2)
O7 0.51(2) 0.397(17) 0.303(16) 0.246(16) 0.044(14) 0.047(13)

loop_
_atom_type_symbol
_atom_type_description
_atom_type_scat_dispersion_real
_atom_type_scat_dispersion_imag
_atom_type_scat_source
C C 0.0033 0.0016 'International Tables Vol C Tables 4.2.6.8 and 6.1.1.4'
H H 0.0000 0.0000 'International Tables Vol C Tables 4.2.6.8 and 6.1.1.4'
N N 0.0061 0.0033 'International Tables Vol C Tables 4.2.6.8 and 6.1.1.4'
O O 0.0106 0.0060 'International Tables Vol C Tables 4.2.6.8 and 6.1.1.4'
Ni Ni 0.3393 1.1124 'International Tables Vol C Tables 4.2.6.8 and 6.1.1.4'

loop_
_geom_angle_atom_site_label_1
_geom_angle_atom_site_label_2
_geom_angle_atom_site_label_3
_geom_angle
N2 N1 Ni1 140.1(3)
N2 N1 C2 107.9(4)
C2 N1 Ni1 111.9(3)
N1 N2 C4 107.4(4)
C8 N3 Ni1 127.8(3)
C8 N3 C18 118.8(4)
C18 N3 Ni1 113.2(3)
C17 N4 Ni1 130.8(3)
C17 N4 C19 116.1(4)
C19 N4 Ni1 113.1(3)
C20 N5 Ni1 128.9(3)
C20 N5 C30 117.7(4)
C30 N5 Ni1 113.1(3)
C29 N6 Ni1 130.3(3)
C29 N6 C31 117.0(4)
C31 N6 Ni1 112.6(3)
C1 O2 Ni1 116.3(3)
N1 Ni1 N3 92.73(14)
N1 Ni1 N4 99.54(15)
N1 Ni1 N5 91.36(14)
N1 Ni1 N6 165.31(14)
N1 Ni1 O2 80.47(15)
N3 Ni1 N6 96.35(14)
N4 Ni1 N3 79.56(15)
N4 Ni1 N6 93.46(15)
N5 Ni1 N3 175.80(16)
N5 Ni1 N4 98.84(15)
N5 Ni1 N6 79.83(14)
O2 Ni1 N3 91.62(14)
O2 Ni1 N4 171.18(13)
O2 Ni1 N5 89.97(13)
O2 Ni1 N6 87.73(14)
O1 C1 O2 124.6(4)
O1 C1 C2 121.4(5)
O2 C1 C2 114.0(5)
N1 C2 C1 117.3(4)
N1 C2 C3 109.9(4)
C3 C2 C1 132.8(5)
C2 C3 C7 128.1(4)
C4 C3 C2 102.8(4)
C4 C3 C7 129.1(4)
N2 C4 C3 112.0(4)
N2 C4 C5 119.7(4)
C3 C4 C5 128.2(5)
O3 C5 C4 120.8(5)
O3 C5 C6 119.8(5)
C4 C5 C6 119.4(5)
C5 C6 H6A 109.5
C5 C6 H6B 109.5
C5 C6 H6C 109.5
H6A C6 H6B 109.5
H6A C6 H6C 109.5
H6B C6 H6C 109.5
C3 C7 H7A 109.5
C3 C7 H7B 109.5
C3 C7 H7C 109.5
H7A C7 H7B 109.5
H7A C7 H7C 109.5
H7B C7 H7C 109.5
N3 C8 H8 118.2
N3 C8 C9 123.6(5)
C9 C8 H8 118.2
C8 C9 H9 121.2
C10 C9 C8 117.7(5)
C10 C9 H9 121.2
C9 C10 H10 119.6
C9 C10 C11 120.8(4)
C11 C10 H10 119.6
C10 C11 C12 125.1(5)
C10 C11 C18 117.2(5)
C12 C11 C18 117.7(5)
C11 C12 H12 118.8
C13 C12 C11 122.3(5)
C13 C12 H12 118.8
C12 C13 H13 119.4
C12 C13 C14 121.2(5)
C14 C13 H13 119.4
C15 C14 C13 124.4(5)
C15 C14 C19 117.7(4)
C19 C14 C13 117.9(5)
C14 C15 H15 119.8
C16 C15 C14 120.4(5)
C16 C15 H15 119.8
C15 C16 H16 121.3
C15 C16 C17 117.4(5)
C17 C16 H16 121.3
N4 C17 C16 125.1(4)
N4 C17 H17 117.4
C16 C17 H17 117.4
N3 C18 C11 121.8(5)
N3 C18 C19 117.6(4)
C19 C18 C11 120.5(4)
N4 C19 C14 123.1(5)
N4 C19 C18 116.5(4)
C14 C19 C18 120.4(4)
N5 C20 H20 118.7
N5 C20 C21 122.5(4)
C21 C20 H20 118.7
C20 C21 H21 120.1
C22 C21 C20 119.7(4)
C22 C21 H21 120.1
C21 C22 H22 120.2
C21 C22 C23 119.6(4)
C23 C22 H22 120.2
C22 C23 C24 123.8(4)
C22 C23 C30 117.2(4)
C30 C23 C24 118.8(4)
C23 C24 H24 119.5
C25 C24 C23 121.0(4)
C25 C24 H24 119.5
C24 C25 H25 119.6
C24 C25 C26 120.9(4)
C26 C25 H25 119.6
C27 C26 C25 123.4(4)
C31 C26 C25 119.3(4)
C31 C26 C27 117.3(4)
C26 C27 H27 120.1
C28 C27 C26 119.7(5)
C28 C27 H27 120.1
C27 C28 H28 120.5
C27 C28 C29 119.1(4)
C29 C28 H28 120.5
N6 C29 C28 123.7(4)
N6 C29 H29 118.2
C28 C29 H29 118.2
N5 C30 C23 123.2(4)
N5 C30 C31 117.3(3)
C23 C30 C31 119.5(4)
N6 C31 C26 123.1(4)
N6 C31 C30 116.4(4)
C26 C31 C30 120.5(4)
H4A O4 H4B 83.7
H5A O5 H5B 111.0
H6D O6 H6E 107.9
H7D O7 H7E 107.6

loop_
_geom_bond_atom_site_label_1
_geom_bond_atom_site_label_2
_geom_bond_distance
_geom_bond_publ_flag
N1 N2 1.333(4) ?
N1 Ni1 2.041(4) y
N1 C2 1.394(6) ?
N2 C4 1.368(6) ?
N3 Ni1 2.085(4) y
N3 C8 1.312(6) ?
N3 C18 1.361(5) ?
N4 Ni1 2.080(4) y
N4 C17 1.324(6) ?
N4 C19 1.386(5) ?
N5 Ni1 2.078(3) y
N5 C20 1.324(5) ?
N5 C30 1.363(5) ?
N6 Ni1 2.093(4) y
N6 C29 1.337(5) ?
N6 C31 1.379(5) ?
O1 C1 1.247(5) ?
O2 Ni1 2.066(3) y
O2 C1 1.308(6) ?
O3 C5 1.240(6) ?
C1 C2 1.482(6) ?
C2 C3 1.395(6) ?
C3 C4 1.382(6) ?
C3 C7 1.503(7) ?
C4 C5 1.477(6) ?
C5 C6 1.502(7) ?
C6 H6A 0.9600 ?
C6 H6B 0.9600 ?
C6 H6C 0.9600 ?
C7 H7A 0.9600 ?
C7 H7B 0.9600 ?
C7 H7C 0.9600 ?
C8 H8 0.9300 ?
C8 C9 1.418(6) ?
C9 H9 0.9300 ?
C9 C10 1.371(7) ?
C10 H10 0.9300 ?
C10 C11 1.396(7) ?
C11 C12 1.424(7) ?
C11 C18 1.427(5) ?
C12 H12 0.9300 ?
C12 C13 1.333(7) ?
C13 H13 0.9300 ?
C13 C14 1.461(6) ?
C14 C15 1.387(7) ?
C14 C19 1.401(6) ?
C15 H15 0.9300 ?
C15 C16 1.386(7) ?
C16 H16 0.9300 ?
C16 C17 1.401(6) ?
C17 H17 0.9300 ?
C18 C19 1.415(7) ?
C20 H20 0.9300 ?
C20 C21 1.413(5) ?
C21 H21 0.9300 ?
C21 C22 1.355(6) ?
C22 H22 0.9300 ?
C22 C23 1.404(6) ?
C23 C24 1.453(6) ?
C23 C30 1.406(5) ?
C24 H24 0.9300 ?
C24 C25 1.358(6) ?
C25 H25 0.9300 ?
C25 C26 1.433(6) ?
C26 C27 1.413(6) ?
C26 C31 1.403(6) ?
C27 H27 0.9300 ?
C27 C28 1.374(6) ?
C28 H28 0.9300 ?
C28 C29 1.396(6) ?
C29 H29 0.9300 ?
C30 C31 1.438(6) ?
O4 H4A 0.9495 ?
O4 H4B 0.9445 ?
O5 H5A 0.8599 ?
O5 H5B 0.9001 ?
O6 H6D 0.8749 ?
O6 H6E 0.8751 ?
O7 H7D 0.8900 ?
O7 H7E 0.8900 ?

loop_
_geom_hbond_atom_site_label_D
_geom_hbond_atom_site_label_H
_geom_hbond_atom_site_label_A
_geom_hbond_site_symmetry_A
_geom_hbond_distance_DH
_geom_hbond_distance_HA
_geom_hbond_distance_DA
_geom_hbond_angle_DHA
O4 H4A O3 . 0.95 2.31 3.088(6) 138.7
O4 H4B N2 2_667 0.94 2.01 2.906(6) 157.1
O5 H5A O4 2_677 0.86 2.02 2.875(6) 172.4
O5 H5B O1 . 0.90 2.00 2.787(5) 144.9
O6 H6D O5 . 0.87 2.05 2.895(6) 162.9
O6 H6E O2 . 0.88 1.98 2.827(5) 162.6
O7 H7D O3 . 0.89 2.16 2.964(4) 149.7
O7 H7E O4 . 0.89 2.02 2.821(5) 149.1
C12 H12 Cg1 2_666 0.93 2.77 3.646(6) 157.8
